data_7047740
loop_
_publ_author_name
'Li, JuanJuan'
'Tian, Zhenzhen'
'Xu, Zhishan'
'Zhang, Shumiao'
'Feng, Yaqian'
'Zhang, Lingdong'
'Liu, Zhe'

_publ_section_title
;
 Highly potent half-sandwich iridium and ruthenium complexes as
 lysosome-targeted imaging and anticancer agents.
;
_journal_issue 44
_journal_name_full 'Dalton transactions (Cambridge, England : 2003)'
_journal_page_first 15772
_journal_page_last 15782
_journal_paper_doi 10.1039/c8dt02963f
_journal_volume 47
_journal_year 2018
_chemical_formula_sum 'C41 H43 Cl F6 Ir O P3'
_chemical_formula_weight 986.31
_space_group_IT_number 61
_space_group_name_Hall '-P 2ac 2ab'
_space_group_name_H-M_alt 'P b c a'
_symmetry_cell_setting orthorhombic
_symmetry_space_group_name_Hall '-P 2ac 2ab'
_symmetry_space_group_name_H-M 'P b c a'
_atom_sites_solution_hydrogens geom
_atom_sites_solution_primary direct
_atom_sites_solution_secondary difmap
_audit_creation_method SHELXL-97
_audit_update_record
;
2018-05-04 deposited with the CCDC.
2018-10-09 downloaded from the CCDC.
;
_cell_angle_alpha 90.00
_cell_angle_beta 90.00
_cell_angle_gamma 90.00
_cell_formula_units_Z 8
_cell_length_a 19.6096(11)
_cell_length_b 17.4627(10)
_cell_length_c 23.4976(13)
_cell_measurement_reflns_used 9536
_cell_measurement_temperature 295(2)
_cell_measurement_theta_max 26.60
_cell_measurement_theta_min 2.33
_cell_volume 8046.4(8)
_computing_cell_refinement 'Bruker SMART'
_computing_data_collection 'Bruker SMART'
_computing_data_reduction 'Bruker SAINT'
_computing_molecular_graphics 'Bruker SHELXTL'
_computing_publication_material 'Bruker SHELXTL'
_computing_structure_refinement 'SHELXL-97 (Sheldrick, 1997)'
_computing_structure_solution 'Bruker SHELXTL'
_diffrn_ambient_temperature 295(2)
_diffrn_measured_fraction_theta_full 0.999
_diffrn_measured_fraction_theta_max 0.999
_diffrn_measurement_device_type 'Bruker Apex'
_diffrn_measurement_method '\w and \f'
_diffrn_radiation_monochromator graphite
_diffrn_radiation_source 'fine-focus sealed tube'
_diffrn_radiation_type MoK\a
_diffrn_radiation_wavelength 0.71073
_diffrn_reflns_av_R_equivalents 0.0521
_diffrn_reflns_av_sigmaI/netI 0.0355
_diffrn_reflns_limit_h_max 24
_diffrn_reflns_limit_h_min -24
_diffrn_reflns_limit_k_max 21
_diffrn_reflns_limit_k_min -21
_diffrn_reflns_limit_l_max 23
_diffrn_reflns_limit_l_min -28
_diffrn_reflns_number 49519
_diffrn_reflns_theta_full 26.00
_diffrn_reflns_theta_max 26.00
_diffrn_reflns_theta_min 1.79
_exptl_absorpt_coefficient_mu 3.564
_exptl_absorpt_correction_T_max 0.5663
_exptl_absorpt_correction_T_min 0.3445
_exptl_absorpt_correction_type multi-scan
_exptl_absorpt_process_details SADABS
_exptl_crystal_colour yellow
_exptl_crystal_density_diffrn 1.628
_exptl_crystal_density_method 'not measured'
_exptl_crystal_description block
_exptl_crystal_F_000 3920
_exptl_crystal_size_max 0.38
_exptl_crystal_size_mid 0.20
_exptl_crystal_size_min 0.18
_refine_diff_density_max 1.912
_refine_diff_density_min -0.916
_refine_diff_density_rms 0.119
_refine_ls_extinction_method none
_refine_ls_goodness_of_fit_ref 1.141
_refine_ls_hydrogen_treatment constr
_refine_ls_matrix_type full
_refine_ls_number_parameters 484
_refine_ls_number_reflns 7901
_refine_ls_number_restraints 13
_refine_ls_restrained_S_all 1.143
_refine_ls_R_factor_all 0.0610
_refine_ls_R_factor_gt 0.0480
_refine_ls_shift/su_max 0.002
_refine_ls_shift/su_mean 0.000
_refine_ls_structure_factor_coef Fsqd
_refine_ls_weighting_details 'calc w=1/[\s^2^(Fo^2^)+(0.0319P)^2^+45.2843P] where P=(Fo^2^+2Fc^2^)/3'
_refine_ls_weighting_scheme calc
_refine_ls_wR_factor_gt 0.1100
_refine_ls_wR_factor_ref 0.1150
_reflns_number_gt 6438
_reflns_number_total 7901
_reflns_threshold_expression >2sigma(I)
_cod_data_source_file c8dt02963f2.cif
_cod_data_source_block a
_cod_depositor_comments 'Adding full bibliography for 7047740--7047741.cif.'
_cod_original_sg_symbol_H-M Pbca
_cod_database_code 7047740

loop_
_symmetry_equiv_pos_as_xyz
'x, y, z'
'-x+1/2, -y, z+1/2'
'-x, y+1/2, -z+1/2'
'x+1/2, -y+1/2, -z'
'-x, -y, -z'
'x-1/2, y, -z-1/2'
'x, -y-1/2, z-1/2'
'-x-1/2, y-1/2, z'

loop_
_atom_site_label
_atom_site_type_symbol
_atom_site_fract_x
_atom_site_fract_y
_atom_site_fract_z
_atom_site_U_iso_or_equiv
_atom_site_adp_type
_atom_site_occupancy
_atom_site_symmetry_multiplicity
_atom_site_calc_flag
_atom_site_refinement_flags
Ir1 Ir 0.201403(12) 0.760886(14) 0.493288(10) 0.03212(9) Uani 1 1 d .
C1 C 0.1717(4) 0.8789(4) 0.4702(4) 0.0510(19) Uani 1 1 d .
C2 C 0.1514(4) 0.8651(4) 0.5286(3) 0.0471(18) Uani 1 1 d .
C3 C 0.1041(3) 0.8029(4) 0.5306(3) 0.0491(19) Uani 1 1 d .
C4 C 0.0906(4) 0.7812(5) 0.4724(4) 0.053(2) Uani 1 1 d .
C5 C 0.1316(4) 0.8273(4) 0.4355(3) 0.0488(18) Uani 1 1 d .
C6 C 0.2120(5) 0.9459(5) 0.4477(5) 0.081(3) Uani 1 1 d .
H6A H 0.1813 0.9847 0.4343 0.122 Uiso 1 1 calc R
H6B H 0.2405 0.9292 0.4168 0.122 Uiso 1 1 calc R
H6C H 0.2400 0.9664 0.4775 0.122 Uiso 1 1 calc R
C7 C 0.1716(5) 0.9147(5) 0.5784(4) 0.065(2) Uani 1 1 d .
H7A H 0.1440 0.9601 0.5788 0.098 Uiso 1 1 calc R
H7B H 0.2188 0.9287 0.5749 0.098 Uiso 1 1 calc R
H7C H 0.1650 0.8868 0.6132 0.098 Uiso 1 1 calc R
C8 C 0.0702(4) 0.7721(5) 0.5813(4) 0.065(2) Uani 1 1 d .
H8A H 0.0959 0.7856 0.6146 0.097 Uiso 1 1 calc R
H8B H 0.0672 0.7174 0.5783 0.097 Uiso 1 1 calc R
H8C H 0.0251 0.7933 0.5841 0.097 Uiso 1 1 calc R
C9 C 0.0397(4) 0.7221(6) 0.4542(4) 0.072(3) Uani 1 1 d .
H9A H 0.0367 0.7214 0.4135 0.108 Uiso 1 1 calc R
H9B H -0.0041 0.7344 0.4700 0.108 Uiso 1 1 calc R
H9C H 0.0539 0.6727 0.4676 0.108 Uiso 1 1 calc R
C10 C 0.1279(5) 0.8298(6) 0.3722(4) 0.079(3) Uani 1 1 d .
H10A H 0.1012 0.7874 0.3587 0.119 Uiso 1 1 calc R
H10B H 0.1730 0.8267 0.3566 0.119 Uiso 1 1 calc R
H10C H 0.1069 0.8769 0.3604 0.119 Uiso 1 1 calc R
C11 C 0.2501(4) 0.6947(4) 0.6264(3) 0.0423(16) Uani 1 1 d .
C12 C 0.2442(4) 0.6154(5) 0.6308(3) 0.053(2) Uani 1 1 d .
H12 H 0.2604 0.5845 0.6015 0.063 Uiso 1 1 calc R
C13 C 0.2154(6) 0.5825(6) 0.6772(4) 0.080(3) Uani 1 1 d .
H13 H 0.2137 0.5295 0.6801 0.096 Uiso 1 1 calc R
C14 C 0.1883(6) 0.6275(7) 0.7203(4) 0.085(3) Uani 1 1 d .
H14 H 0.1671 0.6049 0.7515 0.102 Uiso 1 1 calc R
C15 C 0.1933(5) 0.7062(7) 0.7162(4) 0.074(3) Uani 1 1 d .
H15 H 0.1754 0.7371 0.7448 0.089 Uiso 1 1 calc R
C16 C 0.2244(4) 0.7384(5) 0.6703(3) 0.057(2) Uani 1 1 d .
H16 H 0.2285 0.7914 0.6685 0.068 Uiso 1 1 calc R
C17 C 0.3338(4) 0.8200(4) 0.5868(3) 0.0434(17) Uani 1 1 d .
C18 C 0.3403(4) 0.8844(4) 0.5533(4) 0.0527(19) Uani 1 1 d .
H18 H 0.3162 0.8878 0.5193 0.063 Uiso 1 1 calc R
C19 C 0.3823(5) 0.9440(5) 0.5698(5) 0.077(3) Uani 1 1 d .
H19 H 0.3863 0.9872 0.5469 0.093 Uiso 1 1 calc R
C20 C 0.4179(5) 0.9397(7) 0.6195(5) 0.088(3) Uani 1 1 d .
H20 H 0.4450 0.9805 0.6311 0.106 Uiso 1 1 calc R
C21 C 0.4133(5) 0.8735(6) 0.6530(4) 0.076(3) Uani 1 1 d .
H21 H 0.4389 0.8692 0.6861 0.091 Uiso 1 1 calc R
C22 C 0.3710(4) 0.8154(5) 0.6367(3) 0.057(2) Uani 1 1 d .
H22 H 0.3671 0.7721 0.6595 0.069 Uiso 1 1 calc R
C23 C 0.3460(3) 0.6746(4) 0.5315(3) 0.0340(14) Uani 1 1 d .
C24 C 0.3939(4) 0.6385(4) 0.5656(3) 0.0496(19) Uani 1 1 d .
H24 H 0.3919 0.6432 0.6050 0.060 Uiso 1 1 calc R
C25 C 0.4449(4) 0.5953(4) 0.5404(3) 0.0509(19) Uani 1 1 d .
H25 H 0.4773 0.5708 0.5628 0.061 Uiso 1 1 calc R
C26 C 0.4473(4) 0.5886(4) 0.4823(3) 0.053(2) Uani 1 1 d .
H26 H 0.4819 0.5599 0.4655 0.064 Uiso 1 1 calc R
C27 C 0.3992(4) 0.6239(4) 0.4486(3) 0.0439(17) Uani 1 1 d .
H27 H 0.4010 0.6177 0.4093 0.053 Uiso 1 1 calc R
C28 C 0.3481(3) 0.6687(4) 0.4726(3) 0.0332(14) Uani 1 1 d .
C29 C 0.3377(3) 0.7977(4) 0.3985(3) 0.0403(16) Uani 1 1 d .
C30 C 0.3191(4) 0.8285(5) 0.3467(4) 0.064(2) Uani 1 1 d .
H30 H 0.2820 0.8088 0.3269 0.077 Uiso 1 1 calc R
C31 C 0.3566(6) 0.8896(6) 0.3240(5) 0.091(4) Uani 1 1 d .
H31 H 0.3436 0.9117 0.2897 0.109 Uiso 1 1 calc R
C32 C 0.4134(6) 0.9171(7) 0.3530(6) 0.107(4) Uani 1 1 d .
H32 H 0.4396 0.9559 0.3370 0.128 Uiso 1 1 calc R
C33 C 0.4306(5) 0.8880(6) 0.4037(5) 0.090(4) Uani 1 1 d .
H33 H 0.4678 0.9077 0.4234 0.108 Uiso 1 1 calc R
C34 C 0.3927(4) 0.8279(5) 0.4269(4) 0.055(2) Uani 1 1 d .
H34 H 0.4049 0.8080 0.4622 0.066 Uiso 1 1 calc R
C35 C 0.2594(4) 0.6647(4) 0.3702(3) 0.0388(16) Uani 1 1 d .
C36 C 0.3043(4) 0.6467(5) 0.3276(3) 0.056(2) Uani 1 1 d .
H36 H 0.3494 0.6626 0.3302 0.067 Uiso 1 1 calc R
C37 C 0.2830(5) 0.6051(6) 0.2805(4) 0.072(3) Uani 1 1 d .
H37 H 0.3140 0.5923 0.2522 0.087 Uiso 1 1 calc R
C38 C 0.2175(5) 0.5834(6) 0.2760(4) 0.069(3) Uani 1 1 d .
H38 H 0.2035 0.5557 0.2443 0.083 Uiso 1 1 calc R
C39 C 0.1712(5) 0.6015(6) 0.3175(4) 0.072(3) Uani 1 1 d .
H39 H 0.1260 0.5863 0.3139 0.087 Uiso 1 1 calc R
C40 C 0.1923(4) 0.6429(5) 0.3649(3) 0.0517(19) Uani 1 1 d .
H40 H 0.1610 0.6560 0.3930 0.062 Uiso 1 1 calc R
Cl1 Cl 0.17820(10) 0.62721(10) 0.50576(8) 0.0485(4) Uani 1 1 d .
F1 F 0.5427(5) 0.4078(6) 0.7020(4) 0.163(4) Uani 1 1 d .
F2 F 0.5443(8) 0.5278(9) 0.7197(11) 0.355(11) Uani 1 1 d .
F3 F 0.5198(13) 0.4901(11) 0.6397(5) 0.400(16) Uani 1 1 d .
F4 F 0.4527(9) 0.4290(11) 0.6653(11) 0.421(17) Uani 1 1 d .
F5 F 0.4717(6) 0.4621(7) 0.7542(4) 0.206(5) Uani 1 1 d .
F6 F 0.4453(8) 0.5417(8) 0.6893(5) 0.265(8) Uani 1 1 d .
P1 P 0.28567(8) 0.72265(9) 0.43165(7) 0.0300(3) Uani 1 1 d .
P2 P 0.28213(8) 0.73992(10) 0.56192(7) 0.0326(4) Uani 1 1 d .
P3 P 0.49605(14) 0.47860(14) 0.69641(9) 0.0620(6) Uani 1 1 d .
C41 C 0.4726(14) 0.2588(16) 0.7558(12) 0.34(3) Uani 1 1 d DU
H41A H 0.4444 0.2641 0.7890 0.408 Uiso 1 1 calc R
H41B H 0.4466 0.2357 0.7257 0.408 Uiso 1 1 calc R
H41C H 0.4882 0.3084 0.7439 0.408 Uiso 1 1 calc R
O1 O 0.5291(14) 0.2121(12) 0.7688(19) 0.43(2) Uani 1 1 d DU
H1 H 0.5203 0.1675 0.7607 0.514 Uiso 1 1 calc R

loop_
_atom_site_aniso_label
_atom_site_aniso_U_11
_atom_site_aniso_U_22
_atom_site_aniso_U_33
_atom_site_aniso_U_23
_atom_site_aniso_U_13
_atom_site_aniso_U_12
Ir1 0.02810(14) 0.03305(14) 0.03523(15) -0.00099(10) 0.00115(10) 0.00464(10)
C1 0.042(4) 0.038(4) 0.073(5) 0.006(4) 0.000(4) 0.015(3)
C2 0.034(4) 0.039(4) 0.069(5) -0.010(3) 0.003(4) 0.013(3)
C3 0.024(3) 0.054(5) 0.069(5) -0.009(4) 0.001(3) 0.013(3)
C4 0.028(4) 0.067(5) 0.063(5) -0.008(4) -0.008(3) 0.011(3)
C5 0.042(4) 0.046(4) 0.058(5) 0.004(3) -0.001(4) 0.017(3)
C6 0.085(7) 0.053(6) 0.105(8) 0.026(5) 0.014(6) 0.024(5)
C7 0.059(5) 0.054(5) 0.083(6) -0.028(4) 0.004(5) 0.017(4)
C8 0.045(5) 0.076(6) 0.073(6) -0.004(5) 0.013(4) 0.005(4)
C9 0.032(4) 0.086(7) 0.098(7) -0.014(6) -0.018(4) 0.000(4)
C10 0.082(7) 0.093(7) 0.063(6) 0.016(5) -0.010(5) 0.039(6)
C11 0.046(4) 0.046(4) 0.035(4) 0.002(3) -0.003(3) -0.001(3)
C12 0.068(5) 0.052(5) 0.039(4) 0.002(3) -0.005(4) -0.007(4)
C13 0.120(9) 0.067(6) 0.052(5) 0.022(5) -0.012(6) -0.029(6)
C14 0.098(8) 0.112(9) 0.044(5) 0.017(5) 0.010(5) -0.026(7)
C15 0.070(6) 0.105(8) 0.046(5) -0.009(5) 0.014(4) -0.005(6)
C16 0.059(5) 0.067(6) 0.044(4) -0.001(4) 0.005(4) 0.006(4)
C17 0.037(4) 0.047(4) 0.047(4) -0.011(3) -0.001(3) 0.004(3)
C18 0.047(5) 0.044(4) 0.068(5) -0.005(4) -0.002(4) -0.003(4)
C19 0.069(6) 0.043(5) 0.120(9) -0.003(5) 0.004(6) -0.010(5)
C20 0.064(7) 0.085(8) 0.116(9) -0.033(7) -0.015(6) -0.026(6)
C21 0.052(6) 0.093(8) 0.082(7) -0.018(6) -0.019(5) -0.013(5)
C22 0.057(5) 0.065(5) 0.050(5) -0.006(4) -0.007(4) -0.012(4)
C23 0.034(4) 0.031(3) 0.037(4) -0.001(3) -0.001(3) 0.001(3)
C24 0.056(5) 0.052(5) 0.042(4) 0.000(3) -0.007(4) 0.013(4)
C25 0.047(5) 0.047(4) 0.059(5) 0.004(4) -0.014(4) 0.015(4)
C26 0.048(5) 0.048(4) 0.063(5) 0.004(4) 0.006(4) 0.022(4)
C27 0.045(4) 0.044(4) 0.042(4) 0.000(3) 0.006(3) 0.010(3)
C28 0.027(3) 0.031(3) 0.042(4) 0.001(3) 0.000(3) 0.003(3)
C29 0.028(4) 0.044(4) 0.049(4) 0.010(3) 0.008(3) 0.001(3)
C30 0.053(5) 0.076(6) 0.063(5) 0.032(5) -0.005(4) -0.005(4)
C31 0.085(8) 0.095(8) 0.093(8) 0.059(7) 0.002(6) -0.007(6)
C32 0.090(9) 0.087(8) 0.143(11) 0.063(8) 0.000(8) -0.027(7)
C33 0.052(6) 0.079(7) 0.139(10) 0.034(7) -0.012(6) -0.027(5)
C34 0.042(5) 0.055(5) 0.068(5) 0.019(4) 0.000(4) -0.009(4)
C35 0.044(4) 0.038(4) 0.035(4) -0.004(3) -0.004(3) 0.005(3)
C36 0.048(5) 0.072(6) 0.047(4) -0.012(4) 0.003(4) 0.004(4)
C37 0.078(7) 0.090(7) 0.049(5) -0.023(5) 0.004(5) 0.010(5)
C38 0.074(7) 0.080(7) 0.054(5) -0.025(5) -0.018(5) 0.002(5)
C39 0.064(6) 0.088(7) 0.065(6) -0.020(5) -0.011(5) -0.020(5)
C40 0.042(5) 0.063(5) 0.050(4) -0.010(4) -0.005(3) -0.001(4)
Cl1 0.0496(10) 0.0408(9) 0.0552(11) 0.0040(8) -0.0007(8) -0.0102(8)
F1 0.179(9) 0.168(8) 0.143(7) 0.037(6) 0.038(6) 0.104(7)
F2 0.220(16) 0.249(17) 0.60(3) 0.001(19) -0.047(18) -0.190(14)
F3 0.73(4) 0.39(2) 0.083(7) 0.087(10) 0.143(14) 0.37(3)
F4 0.31(2) 0.30(2) 0.65(4) -0.22(2) -0.36(3) 0.030(16)
F5 0.220(11) 0.232(11) 0.165(9) 0.045(8) 0.128(8) 0.062(10)
F6 0.374(18) 0.252(13) 0.170(9) -0.044(9) -0.078(10) 0.254(14)
P1 0.0264(8) 0.0319(9) 0.0318(8) 0.0010(6) -0.0010(6) 0.0033(6)
P2 0.0322(9) 0.0333(9) 0.0323(8) -0.0018(7) -0.0007(6) 0.0036(7)
P3 0.0734(16) 0.0697(15) 0.0428(12) -0.0023(10) -0.0024(11) 0.0196(13)
C41 0.28(4) 0.39(5) 0.35(4) 0.25(4) -0.18(3) -0.19(3)
O1 0.39(4) 0.146(15) 0.75(6) -0.16(3) 0.06(3) -0.042(19)

loop_
_atom_type_symbol
_atom_type_description
_atom_type_scat_dispersion_real
_atom_type_scat_dispersion_imag
_atom_type_scat_source
C C 0.0033 0.0016 'International Tables Vol C Tables 4.2.6.8 and 6.1.1.4'
H H 0.0000 0.0000 'International Tables Vol C Tables 4.2.6.8 and 6.1.1.4'
P P 0.1023 0.0942 'International Tables Vol C Tables 4.2.6.8 and 6.1.1.4'
Cl Cl 0.1484 0.1585 'International Tables Vol C Tables 4.2.6.8 and 6.1.1.4'
Ir Ir -1.4442 7.9887 'International Tables Vol C Tables 4.2.6.8 and 6.1.1.4'
F F 0.0171 0.0103 'International Tables Vol C Tables 4.2.6.8 and 6.1.1.4'
O O 0.0106 0.0060 'International Tables Vol C Tables 4.2.6.8 and 6.1.1.4'

loop_
_geom_angle_atom_site_label_1
_geom_angle_atom_site_label_2
_geom_angle_atom_site_label_3
_geom_angle
C1 Ir1 C3 64.1(3)
C1 Ir1 C2 38.2(3)
C3 Ir1 C2 37.4(3)
C1 Ir1 C5 37.9(3)
C3 Ir1 C5 63.0(3)
C2 Ir1 C5 62.4(3)
C1 Ir1 C4 63.0(3)
C3 Ir1 C4 37.6(3)
C2 Ir1 C4 61.9(3)
C5 Ir1 C4 37.0(3)
C1 Ir1 P2 120.3(2)
C3 Ir1 P2 111.6(2)
C2 Ir1 P2 99.9(2)
C5 Ir1 P2 158.2(2)
C4 Ir1 P2 147.7(2)
C1 Ir1 P1 107.8(2)
C3 Ir1 P1 164.1(2)
C2 Ir1 P1 142.1(2)
C5 Ir1 P1 101.9(2)
C4 Ir1 P1 127.0(2)
P2 Ir1 P1 84.27(6)
C1 Ir1 Cl1 152.7(2)
C3 Ir1 Cl1 96.3(2)
C2 Ir1 Cl1 131.8(2)
C5 Ir1 Cl1 117.4(2)
C4 Ir1 Cl1 89.8(2)
P2 Ir1 Cl1 83.65(6)
P1 Ir1 Cl1 86.01(6)
C5 C1 C2 106.3(7)
C5 C1 C6 124.8(8)
C2 C1 C6 127.2(8)
C5 C1 Ir1 72.6(4)
C2 C1 Ir1 71.6(4)
C6 C1 Ir1 132.2(6)
C3 C2 C1 109.6(7)
C3 C2 C7 125.6(8)
C1 C2 C7 124.5(7)
C3 C2 Ir1 71.1(4)
C1 C2 Ir1 70.2(4)
C7 C2 Ir1 129.9(5)
C2 C3 C4 106.7(7)
C2 C3 C8 126.8(8)
C4 C3 C8 126.2(7)
C2 C3 Ir1 71.4(4)
C4 C3 Ir1 72.4(4)
C8 C3 Ir1 126.1(6)
C5 C4 C3 108.9(7)
C5 C4 C9 126.2(8)
C3 C4 C9 124.9(8)
C5 C4 Ir1 71.3(4)
C3 C4 Ir1 70.0(4)
C9 C4 Ir1 126.6(6)
C4 C5 C1 108.3(7)
C4 C5 C10 126.4(8)
C1 C5 C10 124.8(8)
C4 C5 Ir1 71.7(4)
C1 C5 Ir1 69.5(4)
C10 C5 Ir1 130.4(5)
C1 C6 H6A 109.5
C1 C6 H6B 109.5
H6A C6 H6B 109.5
C1 C6 H6C 109.5
H6A C6 H6C 109.5
H6B C6 H6C 109.5
C2 C7 H7A 109.5
C2 C7 H7B 109.5
H7A C7 H7B 109.5
C2 C7 H7C 109.5
H7A C7 H7C 109.5
H7B C7 H7C 109.5
C3 C8 H8A 109.5
C3 C8 H8B 109.5
H8A C8 H8B 109.5
C3 C8 H8C 109.5
H8A C8 H8C 109.5
H8B C8 H8C 109.5
C4 C9 H9A 109.5
C4 C9 H9B 109.5
H9A C9 H9B 109.5
C4 C9 H9C 109.5
H9A C9 H9C 109.5
H9B C9 H9C 109.5
C5 C10 H10A 109.5
C5 C10 H10B 109.5
H10A C10 H10B 109.5
C5 C10 H10C 109.5
H10A C10 H10C 109.5
H10B C10 H10C 109.5
C16 C11 C12 117.7(7)
C16 C11 P2 120.5(6)
C12 C11 P2 121.5(6)
C13 C12 C11 121.1(8)
C13 C12 H12 119.5
C11 C12 H12 119.5
C12 C13 C14 120.5(9)
C12 C13 H13 119.8
C14 C13 H13 119.8
C15 C14 C13 119.1(9)
C15 C14 H14 120.5
C13 C14 H14 120.5
C16 C15 C14 119.9(9)
C16 C15 H15 120.1
C14 C15 H15 120.1
C15 C16 C11 121.8(9)
C15 C16 H16 119.1
C11 C16 H16 119.1
C18 C17 C22 118.9(7)
C18 C17 P2 119.6(6)
C22 C17 P2 121.3(6)
C17 C18 C19 120.7(8)
C17 C18 H18 119.7
C19 C18 H18 119.7
C20 C19 C18 120.2(10)
C20 C19 H19 119.9
C18 C19 H19 119.9
C19 C20 C21 119.6(9)
C19 C20 H20 120.2
C21 C20 H20 120.2
C22 C21 C20 119.6(9)
C22 C21 H21 120.2
C20 C21 H21 120.2
C21 C22 C17 121.0(9)
C21 C22 H22 119.5
C17 C22 H22 119.5
C24 C23 C28 121.5(6)
C24 C23 P2 121.3(5)
C28 C23 P2 117.0(5)
C25 C24 C23 119.3(7)
C25 C24 H24 120.4
C23 C24 H24 120.4
C26 C25 C24 119.9(7)
C26 C25 H25 120.1
C24 C25 H25 120.1
C25 C26 C27 120.7(7)
C25 C26 H26 119.6
C27 C26 H26 119.6
C26 C27 C28 120.8(7)
C26 C27 H27 119.6
C28 C27 H27 119.6
C23 C28 C27 117.9(6)
C23 C28 P1 117.9(5)
C27 C28 P1 124.2(5)
C34 C29 C30 119.0(7)
C34 C29 P1 120.3(6)
C30 C29 P1 120.4(6)
C29 C30 C31 119.6(9)
C29 C30 H30 120.2
C31 C30 H30 120.2
C32 C31 C30 119.8(9)
C32 C31 H31 120.1
C30 C31 H31 120.1
C33 C32 C31 120.5(9)
C33 C32 H32 119.8
C31 C32 H32 119.8
C32 C33 C34 119.9(10)
C32 C33 H33 120.0
C34 C33 H33 120.0
C29 C34 C33 121.1(8)
C29 C34 H34 119.4
C33 C34 H34 119.4
C36 C35 C40 118.9(7)
C36 C35 P1 121.4(6)
C40 C35 P1 119.5(5)
C35 C36 C37 120.7(8)
C35 C36 H36 119.7
C37 C36 H36 119.7
C38 C37 C36 119.9(9)
C38 C37 H37 120.0
C36 C37 H37 120.0
C37 C38 C39 120.9(8)
C37 C38 H38 119.6
C39 C38 H38 119.6
C38 C39 C40 119.5(9)
C38 C39 H39 120.2
C40 C39 H39 120.2
C35 C40 C39 120.1(8)
C35 C40 H40 119.9
C39 C40 H40 119.9
C28 P1 C29 102.7(3)
C28 P1 C35 108.5(3)
C29 P1 C35 102.5(3)
C28 P1 Ir1 107.5(2)
C29 P1 Ir1 117.4(2)
C35 P1 Ir1 117.0(2)
C11 P2 C17 105.0(3)
C11 P2 C23 106.8(3)
C17 P2 C23 102.8(3)
C11 P2 Ir1 114.6(2)
C17 P2 Ir1 119.2(2)
C23 P2 Ir1 107.2(2)
F2 P3 F4 171.6(15)
F2 P3 F3 93.4(14)
F4 P3 F3 78.4(13)
F2 P3 F5 88.8(11)
F4 P3 F5 99.3(13)
F3 P3 F5 176.7(9)
F2 P3 F6 92.4(10)
F4 P3 F6 89.6(9)
F3 P3 F6 90.5(7)
F5 P3 F6 91.9(7)
F2 P3 F1 93.4(9)
F4 P3 F1 84.8(8)
F3 P3 F1 89.9(6)
F5 P3 F1 87.5(5)
F6 P3 F1 174.2(8)
O1 C41 H41A 109.5
O1 C41 H41B 109.5
H41A C41 H41B 109.5
O1 C41 H41C 109.5
H41A C41 H41C 109.5
H41B C41 H41C 109.5
C41 O1 H1 109.5

loop_
_geom_bond_atom_site_label_1
_geom_bond_atom_site_label_2
_geom_bond_distance
Ir1 C1 2.209(7)
Ir1 C3 2.225(7)
Ir1 C2 2.228(7)
Ir1 C5 2.250(7)
Ir1 C4 2.256(7)
Ir1 P2 2.2892(17)
Ir1 P1 2.2967(16)
Ir1 Cl1 2.3962(17)
C1 C5 1.448(11)
C1 C2 1.452(11)
C1 C6 1.507(12)
C2 C3 1.429(10)
C2 C7 1.508(11)
C3 C4 1.445(11)
C3 C8 1.466(11)
C4 C5 1.431(11)
C4 C9 1.497(11)
C5 C10 1.490(11)
C6 H6A 0.9600
C6 H6B 0.9600
C6 H6C 0.9600
C7 H7A 0.9600
C7 H7B 0.9600
C7 H7C 0.9600
C8 H8A 0.9600
C8 H8B 0.9600
C8 H8C 0.9600
C9 H9A 0.9600
C9 H9B 0.9600
C9 H9C 0.9600
C10 H10A 0.9600
C10 H10B 0.9600
C10 H10C 0.9600
C11 C16 1.379(10)
C11 C12 1.393(10)
C11 P2 1.820(7)
C12 C13 1.355(11)
C12 H12 0.9300
C13 C14 1.386(14)
C13 H13 0.9300
C14 C15 1.381(14)
C14 H14 0.9300
C15 C16 1.362(12)
C15 H15 0.9300
C16 H16 0.9300
C17 C18 1.378(11)
C17 C22 1.384(10)
C17 P2 1.823(7)
C18 C19 1.383(11)
C18 H18 0.9300
C19 C20 1.362(14)
C19 H19 0.9300
C20 C21 1.402(15)
C20 H20 0.9300
C21 C22 1.366(12)
C21 H21 0.9300
C22 H22 0.9300
C23 C24 1.387(9)
C23 C28 1.389(9)
C23 P2 1.839(7)
C24 C25 1.385(10)
C24 H24 0.9300
C25 C26 1.370(11)
C25 H25 0.9300
C26 C27 1.378(10)
C26 H26 0.9300
C27 C28 1.391(9)
C27 H27 0.9300
C28 P1 1.820(6)
C29 C34 1.375(10)
C29 C30 1.380(10)
C29 P1 1.833(7)
C30 C31 1.401(12)
C30 H30 0.9300
C31 C32 1.390(15)
C31 H31 0.9300
C32 C33 1.338(15)
C32 H32 0.9300
C33 C34 1.397(11)
C33 H33 0.9300
C34 H34 0.9300
C35 C36 1.370(10)
C35 C40 1.376(10)
C35 P1 1.836(7)
C36 C37 1.387(11)
C36 H36 0.9300
C37 C38 1.343(12)
C37 H37 0.9300
C38 C39 1.368(13)
C38 H38 0.9300
C39 C40 1.391(11)
C39 H39 0.9300
C40 H40 0.9300
F1 P3 1.543(8)
F2 P3 1.391(12)
F3 P3 1.425(10)
F4 P3 1.417(10)
F5 P3 1.468(8)
F6 P3 1.494(8)
C41 O1 1.409(10)
C41 H41A 0.9600
C41 H41B 0.9600
C41 H41C 0.9600
O1 H1 0.8200
